data_7061361
loop_
_publ_author_name
'Dutta, Debasish'
'Sharma, Pranay'
'Gomila, Rosa M.'
'Frontera, Antonio'
'Barcelo-Oliver, Miquel'
'Verma, Akalesh K.'
'Baruwa, Bandita'
'Bhattacharyya, Manjit K.'

_publ_section_title
;
 Solvent-driven structural topologies in phenanthroline-based co-crystals
 of Zn(ii) involving fascinating infinite chair-like
 {[(bzH)4Cl2]2&#x2212;}n assemblies and unconventional layered infinite
 {bz-H2O-Cl}n anion-water clusters: antiproliferative evaluation and
 theoretical studies
;
_journal_issue 12
_journal_name_full 'New Journal of Chemistry'
_journal_page_first 5638
_journal_page_last 5652
_journal_paper_doi 10.1039/D1NJ05234A
_journal_volume 46
_journal_year 2022
_chemical_formula_sum 'C45 H33 Cl N4 O6 Zn'
_chemical_formula_weight 826.57
_space_group_crystal_system monoclinic
_space_group_IT_number 15
_space_group_name_Hall '-C 2yc'
_space_group_name_H-M_alt 'C 1 2/c 1'
_atom_sites_solution_hydrogens geom
_audit_creation_method SHELXL-2018/3
_audit_update_record
;
2021-05-09 deposited with the CCDC.	2022-02-21 downloaded from the CCDC.
;
_cell_angle_alpha 90
_cell_angle_beta 113.467(2)
_cell_angle_gamma 90
_cell_formula_units_Z 4
_cell_length_a 16.7802(15)
_cell_length_b 18.5879(16)
_cell_length_c 13.4134(12)
_cell_measurement_reflns_used 5768
_cell_measurement_temperature 100(2)
_cell_measurement_theta_max 68.351
_cell_measurement_theta_min 3.728
_cell_volume 3837.7(6)
_computing_structure_refinement 'SHELXL-2018/3 (Sheldrick, 2018)'
_diffrn_ambient_temperature 100(2)
_diffrn_measured_fraction_theta_full 0.991
_diffrn_measured_fraction_theta_max 0.984
_diffrn_measurement_device_type 'Bruker D8 Venture'
_diffrn_measurement_method '\f and \w scans'
_diffrn_radiation_type CuK\a
_diffrn_radiation_wavelength 1.54178
_diffrn_reflns_av_unetI/netI 0.0488
_diffrn_reflns_Laue_measured_fraction_full 0.991
_diffrn_reflns_Laue_measured_fraction_max 0.984
_diffrn_reflns_limit_h_max 18
_diffrn_reflns_limit_h_min -20
_diffrn_reflns_limit_k_max 22
_diffrn_reflns_limit_k_min 0
_diffrn_reflns_limit_l_max 16
_diffrn_reflns_limit_l_min 0
_diffrn_reflns_number 3472
_diffrn_reflns_point_group_measured_fraction_full 0.991
_diffrn_reflns_point_group_measured_fraction_max 0.984
_diffrn_reflns_theta_full 67.679
_diffrn_reflns_theta_max 68.382
_diffrn_reflns_theta_min 3.728
_exptl_absorpt_coefficient_mu 1.992
_exptl_crystal_colour Colorless
_exptl_crystal_density_diffrn 1.431
_exptl_crystal_description block
_exptl_crystal_F_000 1704
_exptl_crystal_size_max 0.420
_exptl_crystal_size_mid 0.260
_exptl_crystal_size_min 0.220
_refine_diff_density_max 2.155
_refine_diff_density_min -1.323
_refine_diff_density_rms 0.147
_refine_ls_extinction_method none
_refine_ls_goodness_of_fit_ref 1.082
_refine_ls_hydrogen_treatment constr
_refine_ls_matrix_type full
_refine_ls_number_parameters 262
_refine_ls_number_reflns 3472
_refine_ls_number_restraints 34
_refine_ls_restrained_S_all 1.115
_refine_ls_R_factor_all 0.1248
_refine_ls_R_factor_gt 0.1243
_refine_ls_shift/su_max 0.000
_refine_ls_shift/su_mean 0.000
_refine_ls_structure_factor_coef Fsqd
_refine_ls_weighting_details 'w=1/[\s^2^(Fo^2^)+(0.1383P)^2^+71.5072P] where P=(Fo^2^+2Fc^2^)/3'
_refine_ls_weighting_scheme calc
_refine_ls_wR_factor_gt 0.3147
_refine_ls_wR_factor_ref 0.3151
_reflns_Friedel_coverage 0.000
_reflns_number_gt 3432
_reflns_number_total 3472
_reflns_threshold_expression 'I > 2\s(I)'
_cod_data_source_file d1nj05234a2.cif
_cod_data_source_block shelx_CCDC1
_cod_depositor_comments 'Adding full bibliography for 7061360--7061361.cif.'
_cod_original_sg_symbol_H-M 'C 2/c'
_cod_database_code 7061361
_shelx_shelxl_version_number 2018/3
_shelx_space_group_comment
;
The symmetry employed for this shelxl refinement is uniquely defined
by the following loop, which should always be used as a source of
symmetry information in preference to the above space-group names.
They are only intended as comments.
;
_shelx_estimated_absorpt_t_min 0.488
_shelx_estimated_absorpt_t_max 0.668

loop_
_space_group_symop_operation_xyz
'x, y, z'
'-x, y, -z+1/2'
'x+1/2, y+1/2, z'
'-x+1/2, y+1/2, -z+1/2'
'-x, -y, -z'
'x, -y, z-1/2'
'-x+1/2, -y+1/2, -z'
'x+1/2, -y+1/2, z-1/2'

loop_
_atom_site_label
_atom_site_type_symbol
_atom_site_fract_x
_atom_site_fract_y
_atom_site_fract_z
_atom_site_U_iso_or_equiv
_atom_site_adp_type
_atom_site_occupancy
_atom_site_site_symmetry_order
_atom_site_calc_flag
_atom_site_refinement_flags_posn
_atom_site_refinement_flags_adp
_atom_site_refinement_flags_occupancy
_atom_site_disorder_assembly
_atom_site_disorder_group
Zn1 Zn 0.500000 0.74808(7) 0.750000 0.0305(5) Uani 1 2 d S T P . .
Cl1 Cl 1.000000 0.69370(13) 0.750000 0.0442(7) Uani 1 2 d S T P . .
O1A O 0.4553(3) 0.6434(3) 0.6647(5) 0.0481(14) Uani 1 1 d . . . . .
N10 N 0.5984(4) 0.7476(3) 0.6859(5) 0.0348(14) Uani 1 1 d . . . . .
O1B O 0.9449(4) 0.6073(3) 0.5386(6) 0.0569(17) Uani 1 1 d . . . . .
H1B H 0.953702 0.640763 0.583910 0.085 Uiso 1 1 calc R U . . .
N1 N 0.5975(4) 0.8086(3) 0.8670(5) 0.0299(12) Uani 1 1 d . . . . .
O3B O 0.8055(5) 0.6289(4) 0.5065(6) 0.0639(19) Uani 1 1 d . . . . .
C11 C 0.6745(4) 0.8062(3) 0.8554(6) 0.0299(15) Uani 1 1 d . . . . .
C13 C 0.6753(5) 0.7727(4) 0.7608(6) 0.0313(15) Uani 1 1 d . . . . .
C14 C 0.7544(5) 0.7650(4) 0.7478(7) 0.0383(17) Uani 1 1 d . . . . .
C2 C 0.5956(5) 0.8404(4) 0.9556(6) 0.0364(17) Uani 1 1 d . . . . .
H2 H 0.542336 0.842102 0.964677 0.044 Uiso 1 1 calc R U . . .
C6 C 0.8322(5) 0.7928(5) 0.8293(7) 0.0429(18) Uani 1 1 d . . . . .
H6 H 0.885835 0.787111 0.821825 0.051 Uiso 1 1 calc R U . . .
C12 C 0.7518(5) 0.8348(4) 0.9333(6) 0.0357(16) Uani 1 1 d . . . . .
C2A C 0.500000 0.6110(6) 0.750000 0.046(3) Uani 1 2 d S T P . .
C3 C 0.6689(5) 0.8709(4) 1.0344(6) 0.0400(17) Uani 1 1 d . . . . .
H3 H 0.664587 0.893766 1.095475 0.048 Uiso 1 1 calc R U . . .
C9 C 0.5984(5) 0.7165(4) 0.5974(6) 0.0389(17) Uani 1 1 d . . . . .
H9 H 0.544679 0.699568 0.544771 0.047 Uiso 1 1 calc R U . . .
C5 C 0.8304(5) 0.8271(4) 0.9164(7) 0.0433(19) Uani 1 1 d . . . . .
H5 H 0.882663 0.846869 0.968286 0.052 Uiso 1 1 calc R U . . .
C4B C 0.8365(6) 0.5575(4) 0.3794(8) 0.048(2) Uani 1 1 d . . . . .
C4 C 0.7474(5) 0.8686(4) 1.0257(6) 0.0389(17) Uani 1 1 d . . . . .
H4 H 0.797794 0.889103 1.080286 0.047 Uiso 1 1 calc R U . . .
C7 C 0.7514(6) 0.7299(5) 0.6523(7) 0.045(2) Uani 1 1 d . . . . .
H7 H 0.803215 0.722598 0.641029 0.054 Uiso 1 1 calc R U . . .
C8 C 0.6736(6) 0.7069(5) 0.5769(7) 0.047(2) Uani 1 1 d . . . . .
H8 H 0.670285 0.684792 0.511568 0.057 Uiso 1 1 calc R U . . .
C5B C 0.8982(7) 0.5294(4) 0.3442(9) 0.054(2) Uani 1 1 d . . . . .
H5B H 0.958193 0.538632 0.384974 0.065 Uiso 1 1 calc R U . . .
C2B C 0.8599(7) 0.6013(4) 0.4793(8) 0.051(2) Uani 1 1 d . . . . .
C9B C 0.7486(7) 0.5451(5) 0.3149(8) 0.055(2) Uani 1 1 d . . . . .
H9B H 0.705487 0.565665 0.335291 0.065 Uiso 1 1 calc R U . . .
C6B C 0.8733(7) 0.4889(5) 0.2523(9) 0.060(3) Uani 1 1 d . . . . .
H6B H 0.916101 0.469225 0.230535 0.072 Uiso 1 1 calc R U . . .
C8B C 0.7243(7) 0.5043(5) 0.2242(8) 0.056(2) Uani 1 1 d . . . . .
H8B H 0.664356 0.495064 0.183390 0.067 Uiso 1 1 calc R U . . .
C7B C 0.7854(7) 0.4758(5) 0.1896(9) 0.060(3) Uani 1 1 d . . . . .
H7B H 0.767908 0.448084 0.124915 0.072 Uiso 1 1 calc R U . . .
C3A C 0.500000 0.5293(9) 0.750000 0.084(5) Uani 1 2 d DS TU P . .
C6A C 0.500000 0.3960(11) 0.750000 0.101(6) Uani 1 2 d DS TU P . .
H6A H 0.500000 0.344901 0.750000 0.121 Uiso 1 2 calc R U P . .
C4A C 0.4636(9) 0.4986(8) 0.6448(10) 0.118(5) Uani 1 1 d D U . . .
H4A H 0.440298 0.526548 0.580349 0.142 Uiso 1 1 calc R U . . .
C5A C 0.4651(15) 0.4187(10) 0.6443(11) 0.197(11) Uani 1 1 d D U . . .
H5A H 0.445378 0.388771 0.581719 0.237 Uiso 1 1 calc R U . . .

loop_
_atom_site_aniso_label
_atom_site_aniso_U_11
_atom_site_aniso_U_22
_atom_site_aniso_U_33
_atom_site_aniso_U_23
_atom_site_aniso_U_13
_atom_site_aniso_U_12
Zn1 0.0351(8) 0.0284(8) 0.0341(8) 0.000 0.0203(6) 0.000
Cl1 0.0388(13) 0.0232(12) 0.080(2) 0.000 0.0335(13) 0.000
O1A 0.033(3) 0.066(4) 0.044(3) -0.006(3) 0.013(2) -0.001(3)
N10 0.039(3) 0.033(3) 0.037(3) -0.003(3) 0.020(3) 0.001(2)
O1B 0.071(4) 0.042(3) 0.084(5) -0.001(3) 0.058(4) -0.001(3)
N1 0.037(3) 0.024(3) 0.034(3) -0.001(2) 0.020(3) 0.002(2)
O3B 0.081(5) 0.055(4) 0.088(5) -0.003(4) 0.068(4) 0.011(3)
C11 0.034(3) 0.023(3) 0.036(4) 0.007(3) 0.017(3) 0.006(3)
C13 0.035(4) 0.026(3) 0.039(4) 0.006(3) 0.021(3) 0.005(3)
C14 0.045(4) 0.035(4) 0.047(4) 0.010(3) 0.031(4) 0.007(3)
C2 0.047(4) 0.030(4) 0.039(4) 0.001(3) 0.025(3) 0.014(3)
C6 0.041(4) 0.049(5) 0.046(4) 0.010(4) 0.024(4) 0.007(3)
C12 0.037(4) 0.029(4) 0.042(4) 0.007(3) 0.017(3) 0.004(3)
C2A 0.027(5) 0.039(6) 0.067(8) 0.000 0.013(6) 0.000
C3 0.048(4) 0.037(4) 0.036(4) 0.000(3) 0.018(3) 0.005(3)
C9 0.046(4) 0.045(4) 0.031(4) -0.008(3) 0.021(3) -0.001(3)
C5 0.033(4) 0.041(4) 0.052(5) 0.014(4) 0.013(4) 0.001(3)
C4B 0.071(6) 0.028(4) 0.067(5) 0.011(4) 0.053(5) 0.010(4)
C4 0.041(4) 0.037(4) 0.032(4) 0.000(3) 0.008(3) 0.001(3)
C7 0.049(5) 0.048(5) 0.055(5) 0.010(4) 0.038(4) 0.012(4)
C8 0.055(5) 0.059(5) 0.041(4) -0.006(4) 0.032(4) 0.004(4)
C5B 0.069(6) 0.032(4) 0.086(7) -0.004(4) 0.057(6) -0.005(4)
C2B 0.077(6) 0.032(4) 0.070(6) 0.011(4) 0.057(5) 0.010(4)
C9B 0.073(6) 0.044(5) 0.069(6) 0.016(4) 0.053(5) 0.016(4)
C6B 0.078(7) 0.034(4) 0.095(8) -0.003(5) 0.064(6) -0.002(4)
C8B 0.060(6) 0.057(6) 0.061(6) 0.016(5) 0.034(5) 0.016(4)
C7B 0.079(7) 0.048(5) 0.072(6) 0.011(5) 0.050(6) 0.014(5)
C3A 0.062(7) 0.081(8) 0.123(10) 0.000 0.051(7) 0.000
C6A 0.077(8) 0.097(10) 0.149(11) 0.000 0.066(8) 0.000
C4A 0.095(8) 0.101(8) 0.177(10) -0.043(7) 0.072(7) -0.010(6)
C5A 0.170(13) 0.215(14) 0.228(14) -0.033(9) 0.102(10) -0.002(9)

loop_
_atom_type_symbol
_atom_type_description
_atom_type_scat_dispersion_real
_atom_type_scat_dispersion_imag
_atom_type_scat_source
C C 0.0181 0.0091 'International Tables Vol C Tables 4.2.6.8 and 6.1.1.4'
H H 0.0000 0.0000 'International Tables Vol C Tables 4.2.6.8 and 6.1.1.4'
Cl Cl 0.3639 0.7018 'International Tables Vol C Tables 4.2.6.8 and 6.1.1.4'
N N 0.0311 0.0180 'International Tables Vol C Tables 4.2.6.8 and 6.1.1.4'
O O 0.0492 0.0322 'International Tables Vol C Tables 4.2.6.8 and 6.1.1.4'
Zn Zn -1.5491 0.6778 'International Tables Vol C Tables 4.2.6.8 and 6.1.1.4'

loop_
_geom_angle_atom_site_label_1
_geom_angle_atom_site_label_2
_geom_angle_atom_site_label_3
_geom_angle
_geom_angle_site_symmetry_1
_geom_angle_site_symmetry_3
_geom_angle_publ_flag
N1 Zn1 N1 114.8(3) 2_656 . ?
N1 Zn1 N10 101.5(2) 2_656 . ?
N1 Zn1 N10 78.8(2) . . ?
N1 Zn1 N10 78.8(2) 2_656 2_656 ?
N1 Zn1 N10 101.5(2) . 2_656 ?
N10 Zn1 N10 179.5(3) . 2_656 ?
N1 Zn1 O1A 94.7(2) 2_656 . ?
N1 Zn1 O1A 149.2(2) . . ?
N10 Zn1 O1A 86.9(2) . . ?
N10 Zn1 O1A 92.7(2) 2_656 . ?
N1 Zn1 O1A 149.1(2) 2_656 2_656 ?
N1 Zn1 O1A 94.7(2) . 2_656 ?
N10 Zn1 O1A 92.7(2) . 2_656 ?
N10 Zn1 O1A 86.9(2) 2_656 2_656 ?
O1A Zn1 O1A 58.5(3) . 2_656 ?
N1 Zn1 C2A 122.62(15) 2_656 . ?
N1 Zn1 C2A 122.62(15) . . ?
N10 Zn1 C2A 89.76(16) . . ?
N10 Zn1 C2A 89.76(16) 2_656 . ?
O1A Zn1 C2A 29.26(15) . . ?
O1A Zn1 C2A 29.26(16) 2_656 . ?
C2A O1A Zn1 89.7(6) . . ?
C9 N10 C13 118.2(6) . . ?
C9 N10 Zn1 129.7(5) . . ?
C13 N10 Zn1 110.9(4) . . ?
C2B O1B H1B 109.5 . . ?
C2 N1 C11 118.3(6) . . ?
C2 N1 Zn1 128.1(5) . . ?
C11 N1 Zn1 113.0(4) . . ?
N1 C11 C12 122.6(6) . . ?
N1 C11 C13 117.6(6) . . ?
C12 C11 C13 119.7(6) . . ?
N10 C13 C14 122.3(7) . . ?
N10 C13 C11 117.8(6) . . ?
C14 C13 C11 119.9(7) . . ?
C13 C14 C7 117.4(8) . . ?
C13 C14 C6 119.2(7) . . ?
C7 C14 C6 123.4(7) . . ?
N1 C2 C3 122.1(7) . . ?
N1 C2 H2 118.9 . . ?
C3 C2 H2 118.9 . . ?
C5 C6 C14 120.5(7) . . ?
C5 C6 H6 119.7 . . ?
C14 C6 H6 119.7 . . ?
C11 C12 C4 117.6(7) . . ?
C11 C12 C5 118.7(7) . . ?
C4 C12 C5 123.6(7) . . ?
O1A C2A O1A 122.2(11) 2_656 . ?
O1A C2A C3A 118.9(6) 2_656 . ?
O1A C2A C3A 118.9(6) . . ?
O1A C2A Zn1 61.1(6) 2_656 . ?
O1A C2A Zn1 61.1(6) . . ?
C3A C2A Zn1 180.0 . . ?
C4 C3 C2 120.9(7) . . ?
C4 C3 H3 119.5 . . ?
C2 C3 H3 119.5 . . ?
N10 C9 C8 123.5(8) . . ?
N10 C9 H9 118.2 . . ?
C8 C9 H9 118.2 . . ?
C6 C5 C12 121.8(8) . . ?
C6 C5 H5 119.1 . . ?
C12 C5 H5 119.1 . . ?
C5B C4B C9B 118.0(9) . . ?
C5B C4B C2B 123.0(9) . . ?
C9B C4B C2B 118.9(8) . . ?
C3 C4 C12 118.4(7) . . ?
C3 C4 H4 120.8 . . ?
C12 C4 H4 120.8 . . ?
C8 C7 C14 119.5(7) . . ?
C8 C7 H7 120.3 . . ?
C14 C7 H7 120.3 . . ?
C7 C8 C9 119.0(7) . . ?
C7 C8 H8 120.5 . . ?
C9 C8 H8 120.5 . . ?
C6B C5B C4B 120.7(10) . . ?
C6B C5B H5B 119.7 . . ?
C4B C5B H5B 119.7 . . ?
O3B C2B O1B 122.3(9) . . ?
O3B C2B C4B 122.7(10) . . ?
O1B C2B C4B 114.9(7) . . ?
C8B C9B C4B 121.0(8) . . ?
C8B C9B H9B 119.5 . . ?
C4B C9B H9B 119.5 . . ?
C5B C6B C7B 120.8(9) . . ?
C5B C6B H6B 119.6 . . ?
C7B C6B H6B 119.6 . . ?
C9B C8B C7B 121.1(10) . . ?
C9B C8B H8B 119.5 . . ?
C7B C8B H8B 119.5 . . ?
C8B C7B C6B 118.4(10) . . ?
C8B C7B H7B 120.8 . . ?
C6B C7B H7B 120.8 . . ?
C4A C3A C4A 132.4(17) . 2_656 ?
C4A C3A C2A 113.8(8) . . ?
C4A C3A C2A 113.8(8) 2_656 . ?
C5A C6A C5A 144(2) 2_656 . ?
C5A C6A H6A 108.0 2_656 . ?
C5A C6A H6A 108.0 . . ?
C3A C4A C5A 114.0(12) . . ?
C3A C4A H4A 123.0 . . ?
C5A C4A H4A 123.0 . . ?
C6A C5A C4A 107.7(14) . . ?
C6A C5A H5A 126.1 . . ?
C4A C5A H5A 126.1 . . ?

loop_
_geom_bond_atom_site_label_1
_geom_bond_atom_site_label_2
_geom_bond_distance
_geom_bond_site_symmetry_2
_geom_bond_publ_flag
Zn1 N1 2.088(6) 2_656 ?
Zn1 N1 2.088(6) . ?
Zn1 N10 2.144(6) . ?
Zn1 N10 2.144(6) 2_656 ?
Zn1 O1A 2.230(6) . ?
Zn1 O1A 2.230(6) 2_656 ?
Zn1 C2A 2.548(12) . ?
O1A C2A 1.245(8) . ?
N10 C9 1.320(9) . ?
N10 C13 1.364(10) . ?
O1B C2B 1.333(12) . ?
O1B H1B 0.8400 . ?
N1 C2 1.339(9) . ?
N1 C11 1.362(9) . ?
O3B C2B 1.223(10) . ?
C11 C12 1.406(10) . ?
C11 C13 1.419(10) . ?
C13 C14 1.413(10) . ?
C14 C7 1.420(12) . ?
C14 C6 1.425(12) . ?
C2 C3 1.383(11) . ?
C2 H2 0.9500 . ?
C6 C5 1.342(12) . ?
C6 H6 0.9500 . ?
C12 C4 1.417(11) . ?
C12 C5 1.431(11) . ?
C2A C3A 1.52(2) . ?
C3 C4 1.370(11) . ?
C3 H3 0.9500 . ?
C9 C8 1.406(11) . ?
C9 H9 0.9500 . ?
C5 H5 0.9500 . ?
C4B C5B 1.399(11) . ?
C4B C9B 1.399(14) . ?
C4B C2B 1.481(13) . ?
C4 H4 0.9500 . ?
C7 C8 1.363(12) . ?
C7 H7 0.9500 . ?
C8 H8 0.9500 . ?
C5B C6B 1.360(14) . ?
C5B H5B 0.9500 . ?
C9B C8B 1.352(14) . ?
C9B H9B 0.9500 . ?
C6B C7B 1.398(15) . ?
C6B H6B 0.9500 . ?
C8B C7B 1.388(13) . ?
C8B H8B 0.9500 . ?
C7B H7B 0.9500 . ?
C3A C4A 1.415(10) . ?
C3A C4A 1.415(10) 2_656 ?
C6A C5A 1.368(14) 2_656 ?
C6A C5A 1.368(14) . ?
C6A H6A 0.9500 . ?
C4A C5A 1.484(16) . ?
C4A H4A 0.9500 . ?
C5A H5A 0.9500 . ?

loop_
_geom_torsion_atom_site_label_1
_geom_torsion_atom_site_label_2
_geom_torsion_atom_site_label_3
_geom_torsion_atom_site_label_4
_geom_torsion
_geom_torsion_site_symmetry_1
_geom_torsion_site_symmetry_2
_geom_torsion_site_symmetry_3
_geom_torsion_site_symmetry_4
_geom_torsion_publ_flag
C2 N1 C11 C12 0.8(10) . . . . ?
Zn1 N1 C11 C12 -171.2(5) . . . . ?
C2 N1 C11 C13 -179.7(6) . . . . ?
Zn1 N1 C11 C13 8.3(7) . . . . ?
C9 N10 C13 C14 -1.4(10) . . . . ?
Zn1 N10 C13 C14 167.3(5) . . . . ?
C9 N10 C13 C11 179.9(7) . . . . ?
Zn1 N10 C13 C11 -11.4(7) . . . . ?
N1 C11 C13 N10 2.4(9) . . . . ?
C12 C11 C13 N10 -178.0(6) . . . . ?
N1 C11 C13 C14 -176.3(6) . . . . ?
C12 C11 C13 C14 3.2(10) . . . . ?
N10 C13 C14 C7 0.3(11) . . . . ?
C11 C13 C14 C7 179.0(7) . . . . ?
N10 C13 C14 C6 179.7(7) . . . . ?
C11 C13 C14 C6 -1.6(10) . . . . ?
C11 N1 C2 C3 0.5(10) . . . . ?
Zn1 N1 C2 C3 171.1(5) . . . . ?
C13 C14 C6 C5 -1.1(11) . . . . ?
C7 C14 C6 C5 178.2(8) . . . . ?
N1 C11 C12 C4 -1.3(10) . . . . ?
C13 C11 C12 C4 179.2(6) . . . . ?
N1 C11 C12 C5 177.5(6) . . . . ?
C13 C11 C12 C5 -2.1(10) . . . . ?
Zn1 O1A C2A O1A 0.000(3) . . . 2_656 ?
Zn1 O1A C2A C3A 180.000(3) . . . . ?
N1 C2 C3 C4 -1.2(11) . . . . ?
C13 N10 C9 C8 0.8(12) . . . . ?
Zn1 N10 C9 C8 -165.4(6) . . . . ?
C14 C6 C5 C12 2.3(12) . . . . ?
C11 C12 C5 C6 -0.7(11) . . . . ?
C4 C12 C5 C6 177.9(7) . . . . ?
C2 C3 C4 C12 0.7(11) . . . . ?
C11 C12 C4 C3 0.5(10) . . . . ?
C5 C12 C4 C3 -178.1(7) . . . . ?
C13 C14 C7 C8 1.4(11) . . . . ?
C6 C14 C7 C8 -177.9(8) . . . . ?
C14 C7 C8 C9 -2.0(13) . . . . ?
N10 C9 C8 C7 0.9(13) . . . . ?
C9B C4B C5B C6B -2.5(13) . . . . ?
C2B C4B C5B C6B 179.4(8) . . . . ?
C5B C4B C2B O3B 176.0(8) . . . . ?
C9B C4B C2B O3B -2.1(12) . . . . ?
C5B C4B C2B O1B -5.2(11) . . . . ?
C9B C4B C2B O1B 176.8(7) . . . . ?
C5B C4B C9B C8B 3.1(13) . . . . ?
C2B C4B C9B C8B -178.7(8) . . . . ?
C4B C5B C6B C7B 1.5(14) . . . . ?
C4B C9B C8B C7B -2.6(14) . . . . ?
C9B C8B C7B C6B 1.4(14) . . . . ?
C5B C6B C7B C8B -0.9(14) . . . . ?
O1A C2A C3A C4A -166.5(7) 2_656 . . . ?
O1A C2A C3A C4A 13.5(7) . . . . ?
O1A C2A C3A C4A 13.5(7) 2_656 . . 2_656 ?
O1A C2A C3A C4A -166.5(7) . . . 2_656 ?
C4A C3A C4A C5A -1.2(13) 2_656 . . . ?
C2A C3A C4A C5A 178.8(13) . . . . ?
C5A C6A C5A C4A -1.1(12) 2_656 . . . ?
C3A C4A C5A C6A 2(2) . . . . ?
